data_1558355
loop_
_publ_author_name
'Dick, Benjamin L.'
'Patel, Ashay'
'Cohen, Seth M.'

_publ_section_title
;
 Effect of Heterocycle Content on Metal Binding Isostere Coordination
;
_journal_name_full 'Chemical Science'
_journal_paper_doi 10.1039/D0SC02717K
_journal_year 2020
_chemical_formula_moiety 'C38 H32 B N7 O3 Zn, 0.5(C6 H6), 0.5(C5 H12)'
_chemical_formula_sum 'C43.5 H41 B N7 O3 Zn'
_chemical_formula_weight 786.01
_space_group_crystal_system monoclinic
_space_group_IT_number 14
_space_group_name_Hall '-P 2yn'
_space_group_name_H-M_alt 'P 1 21/n 1'
_atom_sites_solution_hydrogens geom
_atom_sites_solution_primary dual
_audit_creation_date 2020-01-29
_audit_creation_method
;
Olex2 1.2-beta
(compiled 2018.05.29 svn.r3508 for OlexSys, GUI svn.r5506)
;
_audit_update_record
;
2020-04-28 deposited with the CCDC.	2020-06-17 downloaded from the CCDC.
;
_cell_angle_alpha 90
_cell_angle_beta 106.120(2)
_cell_angle_gamma 90
_cell_formula_units_Z 4
_cell_length_a 15.5694(12)
_cell_length_b 14.5978(11)
_cell_length_c 17.7711(14)
_cell_measurement_reflns_used 9965
_cell_measurement_temperature 100(2)
_cell_measurement_theta_max 26.38
_cell_measurement_theta_min 2.48
_cell_volume 3880.2(5)
_computing_cell_refinement 'SAINT v8.34A (Bruker, 2013)'
_computing_data_collection 'APEX2 v2013.6-2 (Bruker, 2013)'
_computing_data_reduction 'SAINT v8.34A (Bruker, 2013)'
_computing_molecular_graphics 'Olex2 (Dolomanov et al., 2009)'
_computing_publication_material 'Olex2 (Dolomanov et al., 2009)'
_computing_structure_refinement 'XL (Sheldrick, 2008)'
_computing_structure_solution 'XT (Sheldrick, 2008)'
_diffrn_ambient_temperature 100.0
_diffrn_detector 'Bruker APEX CCD'
_diffrn_detector_area_resol_mean 8.0
_diffrn_detector_type 'CCD Area Detector'
_diffrn_measured_fraction_theta_full 0.999
_diffrn_measured_fraction_theta_max 0.999
_diffrn_measurement_device 'Kappa Four-Circle Diffractometer'
_diffrn_measurement_device_type 'Bruker X8 APEX'
_diffrn_measurement_method '\w and \f scans'
_diffrn_radiation_monochromator graphite
_diffrn_radiation_probe x-ray
_diffrn_radiation_type MoK\a
_diffrn_radiation_wavelength 0.71073
_diffrn_reflns_av_R_equivalents 0.0377
_diffrn_reflns_av_unetI/netI 0.0300
_diffrn_reflns_Laue_measured_fraction_full 0.999
_diffrn_reflns_Laue_measured_fraction_max 0.999
_diffrn_reflns_limit_h_max 19
_diffrn_reflns_limit_h_min -18
_diffrn_reflns_limit_k_max 18
_diffrn_reflns_limit_k_min -18
_diffrn_reflns_limit_l_max 21
_diffrn_reflns_limit_l_min -21
_diffrn_reflns_number 47206
_diffrn_reflns_point_group_measured_fraction_full 0.999
_diffrn_reflns_point_group_measured_fraction_max 0.999
_diffrn_reflns_theta_full 25.242
_diffrn_reflns_theta_max 26.020
_diffrn_reflns_theta_min 2.044
_diffrn_source 'sealed tube'
_diffrn_source_type fine-focus
_diffrn_standards_number 0
_exptl_absorpt_coefficient_mu 0.683
_exptl_absorpt_correction_T_max 0.4908
_exptl_absorpt_correction_T_min 0.4461
_exptl_absorpt_correction_type multi-scan
_exptl_absorpt_process_details
'SADABS-2016/2 (Bruker,2016/2) was used for absorption correction. wR2(int) was 0.0494 before and 0.0437 after correction. The Ratio of minimum to maximum transmission is 0.9089. The \l/2 correction factor is Not present.'
_exptl_crystal_colour colourless
_exptl_crystal_colour_primary colourless
_exptl_crystal_density_diffrn 1.346
_exptl_crystal_description block
_exptl_crystal_F_000 1640
_exptl_crystal_recrystallization_method 'Re-crystallisation from solvent: benzene/methanol/pentane'
_exptl_crystal_size_max 0.4
_exptl_crystal_size_mid 0.35
_exptl_crystal_size_min 0.2
_refine_diff_density_max 1.000
_refine_diff_density_min -0.714
_refine_diff_density_rms 0.057
_refine_ls_extinction_method none
_refine_ls_goodness_of_fit_ref 1.007
_refine_ls_hydrogen_treatment constr
_refine_ls_matrix_type full
_refine_ls_number_parameters 531
_refine_ls_number_reflns 7655
_refine_ls_number_restraints 39
_refine_ls_restrained_S_all 1.019
_refine_ls_R_factor_all 0.0570
_refine_ls_R_factor_gt 0.0365
_refine_ls_shift/su_max 0.001
_refine_ls_shift/su_mean 0.000
_refine_ls_structure_factor_coef Fsqd
_refine_ls_weighting_details 'w=1/[\s^2^(Fo^2^)+(0.0386P)^2^+4.0557P] where P=(Fo^2^+2Fc^2^)/3'
_refine_ls_weighting_scheme calc
_refine_ls_wR_factor_gt 0.0832
_refine_ls_wR_factor_ref 0.0941
_reflns_Friedel_coverage 0.000
_reflns_number_gt 5831
_reflns_number_total 7655
_reflns_threshold_expression 'I > 2\s(I)'
_cod_data_source_file d0sc02717k2.cif
_cod_data_source_block Tp_MePh_Zn_5
_cod_depositor_comments
;
The following automatic conversions were performed:

data item '_diffrn_radiation_probe' value 'X-ray' was changed to
'x-ray' in accordance with the
/home/data/users/saulius/crontab/automatic-downloads/rss-feeds/RSC/lib/dictionaries/cif_core.dic
dictionary named 'cif_core.dic' version 2.4.2 last updated on
2011-04-26.

Automatic conversion script
Id: cif_fix_values 7556 2019-12-06 15:28:31Z antanas 
;
_cod_original_formula_sum 'C43.50 H41 B N7 O3 Zn'
_cod_database_code 1558355
_shelx_shelxl_version_number 2016/6
_shelx_space_group_comment
;
The symmetry employed for this shelxl refinement is uniquely defined
by the following loop, which should always be used as a source of
symmetry information in preference to the above space-group names.
They are only intended as comments.
;
_shelx_estimated_absorpt_t_max 0.875
_shelx_estimated_absorpt_t_min 0.772
_olex2_refinement_description
;
1. Fixed Uiso
 At 1.2 times of:
  All B(H) groups, All C(H) groups, All C(H,H) groups
 At 1.5 times of:
  All C(H,H,H) groups
2. Restrained planarity
 C46, C44, C49, C45, C48, C47
 with sigma of 0.1
3. Uiso/Uaniso restraints and constraints
Uanis(C44) = Uanis(C40)
Uanis(C42) = Uanis(C46)
4. Rigid body (RIGU) restrains
 C48, C49, C44, C45, C46, C47
 with sigma for 1-2 distances of 0.002 and sigma for 1-3 distances of 0.004
5. Others
 Fixed Sof: C48(0.5) H2(0.5) C47(0.5) H6(0.5) C46(0.5) H0AA(0.5) C45(0.5)
 H4(0.5) C44(0.5) H1(0.5) C49(0.5) H3(0.5) C41(0.5) H3AA(0.5) H3AB(0.5)
 C42(0.5) H4AA(0.5) H4AB(0.5) C43(0.5) H5AA(0.5) H5AB(0.5) H5AC(0.5) C39(0.5)
 H1AA(0.5) H1AB(0.5) H1AC(0.5) C40(0.5) H2AA(0.5) H2AB(0.5)
6.a Ternary CH refined with riding coordinates:
 B1(H01N)
6.b Secondary CH2 refined with riding coordinates:
 C41(H3AA,H3AB), C42(H4AA,H4AB), C40(H2AA,H2AB)
6.c Aromatic/amide H refined with riding coordinates:
 C29(H00O), C20(H00M), C13(H00I), C23(H00J), C19(H00U), C30(H00N), C27(H00T),
 C28(H00V), C34(H00X), C10(H00Z), C26(H00K), C9(H01A), C36(H01C), C17(H01D),
 C18(H01B), C16(H011), C3(H013), C37(H015), C7(H016), C8(H017), C35(H018),
 C6(H019), C48(H2), C47(H6), C46(H0AA), C45(H4), C44(H1), C49(H3)
6.d Fitted hexagon refined as free rotating group:
 C48(C47,C46,C45,C44,C49)
6.e Idealised Me refined as rotating group:
 C21(H01E,H01F,H01G), C11(H01H,H01I,H01J), C1(H01K,H01L,H01M), C43(H5AA,H5AB,
 H5AC), C39(H1AA,H1AB,H1AC)
;
_olex2_submission_special_instructions 'No special instructions were received'

loop_
_space_group_symop_operation_xyz
'x, y, z'
'-x+1/2, y+1/2, -z+1/2'
'-x, -y, -z'
'x-1/2, -y-1/2, z-1/2'

loop_
_atom_site_label
_atom_site_type_symbol
_atom_site_fract_x
_atom_site_fract_y
_atom_site_fract_z
_atom_site_U_iso_or_equiv
_atom_site_adp_type
_atom_site_occupancy
_atom_site_site_symmetry_order
_atom_site_calc_flag
_atom_site_refinement_flags_posn
_atom_site_refinement_flags_adp
_atom_site_refinement_flags_occupancy
_atom_site_disorder_assembly
_atom_site_disorder_group
Zn1 Zn 0.54567(2) 0.74864(2) 0.40966(2) 0.01784(8) Uani 1 1 d . . . . .
O1 O 0.65723(10) 0.71438(10) 0.38909(9) 0.0228(3) Uani 1 1 d . . . . .
O2 O 0.66453(10) 0.64261(11) 0.50115(9) 0.0263(4) Uani 1 1 d . . . . .
O3 O 0.90853(11) 0.54724(14) 0.47925(10) 0.0369(4) Uani 1 1 d . . . . .
N3 N 0.38345(12) 0.84496(12) 0.33921(10) 0.0200(4) Uani 1 1 d . . . . .
N7 N 0.83069(13) 0.57424(15) 0.49995(11) 0.0300(5) Uani 1 1 d . . . . .
N6 N 0.44326(11) 0.66120(12) 0.40342(10) 0.0169(4) Uani 1 1 d . . . . .
N4 N 0.46534(12) 0.83167(12) 0.32527(10) 0.0196(4) Uani 1 1 d . . . . .
N5 N 0.37189(12) 0.70508(12) 0.41892(10) 0.0185(4) Uani 1 1 d . . . . .
N2 N 0.52893(13) 0.82847(12) 0.49781(10) 0.0228(4) Uani 1 1 d . . . . .
N1 N 0.44045(13) 0.85119(12) 0.48667(11) 0.0232(4) Uani 1 1 d . . . . .
C29 C 0.59433(16) 0.46211(16) 0.31349(14) 0.0288(5) Uani 1 1 d . . . . .
H00O H 0.634130 0.479860 0.284152 0.035 Uiso 1 1 calc R . . . .
C20 C 0.61929(15) 0.87034(15) 0.25802(13) 0.0248(5) Uani 1 1 d . . . . .
H00M H 0.633259 0.881195 0.312803 0.030 Uiso 1 1 calc R . . . .
C13 C 0.36969(15) 0.89098(16) 0.21814(13) 0.0249(5) Uani 1 1 d . . . . .
H00I H 0.346116 0.914953 0.166836 0.030 Uiso 1 1 calc R . . . .
C38 C 0.90080(15) 0.57828(18) 0.40518(14) 0.0299(6) Uani 1 1 d . . . . .
C5 C 0.67248(18) 0.85980(15) 0.59697(14) 0.0305(6) Uani 1 1 d . . . . .
C23 C 0.34438(14) 0.55651(15) 0.41912(12) 0.0192(4) Uani 1 1 d . . . . .
H00J H 0.316876 0.499292 0.423068 0.023 Uiso 1 1 calc R . . . .
C19 C 0.68692(16) 0.87059(18) 0.22131(15) 0.0331(6) Uani 1 1 d . . . . .
H00U H 0.746876 0.881807 0.250933 0.040 Uiso 1 1 calc R . . . .
C22 C 0.31198(14) 0.64231(15) 0.42857(12) 0.0207(5) Uani 1 1 d . . . . .
C2 C 0.43231(18) 0.90640(15) 0.54541(13) 0.0296(6) Uani 1 1 d . . . . .
C30 C 0.54127(15) 0.52710(15) 0.33554(13) 0.0224(5) Uani 1 1 d . . . . .
H00N H 0.543544 0.589022 0.319758 0.027 Uiso 1 1 calc R . . . .
C12 C 0.32498(15) 0.88028(15) 0.27446(13) 0.0232(5) Uani 1 1 d . . . . .
C4 C 0.57509(17) 0.87006(15) 0.56420(13) 0.0270(5) Uani 1 1 d . . . . .
C25 C 0.48459(13) 0.50270(14) 0.38059(12) 0.0162(4) Uani 1 1 d . . . . .
C31 C 0.69470(14) 0.65976(15) 0.44594(13) 0.0219(5) Uani 1 1 d . . . . .
C24 C 0.42614(14) 0.57092(14) 0.40248(11) 0.0166(4) Uani 1 1 d . . . . .
C27 C 0.53237(15) 0.34576(15) 0.37791(13) 0.0247(5) Uani 1 1 d . . . . .
H00T H 0.528810 0.283331 0.391844 0.030 Uiso 1 1 calc R . . . .
C14 C 0.45676(15) 0.85948(14) 0.25166(12) 0.0204(5) Uani 1 1 d . . . . .
C28 C 0.58940(16) 0.37141(16) 0.33417(14) 0.0274(5) Uani 1 1 d . . . . .
H00V H 0.625152 0.326655 0.318362 0.033 Uiso 1 1 calc R . . . .
C32 C 0.78056(14) 0.61855(15) 0.43986(13) 0.0216(5) Uani 1 1 d . . . . .
C34 C 0.79600(19) 0.65765(17) 0.29980(15) 0.0337(6) Uani 1 1 d . . . . .
H00X H 0.740286 0.687299 0.278127 0.040 Uiso 1 1 calc R . . . .
C15 C 0.53090(15) 0.85432(15) 0.21544(13) 0.0228(5) Uani 1 1 d . . . . .
C10 C 0.72995(17) 0.85005(16) 0.55023(14) 0.0312(6) Uani 1 1 d . . . . .
H00Z H 0.706501 0.849684 0.494844 0.037 Uiso 1 1 calc R . . . .
C33 C 0.81981(15) 0.62312(16) 0.37628(13) 0.0243(5) Uani 1 1 d . . . . .
C26 C 0.48032(14) 0.41108(15) 0.40150(12) 0.0194(5) Uani 1 1 d . . . . .
H00K H 0.441711 0.393286 0.431956 0.023 Uiso 1 1 calc R . . . .
C9 C 0.82122(19) 0.84085(17) 0.58349(16) 0.0392(6) Uani 1 1 d . . . . .
H01A H 0.860150 0.834018 0.551093 0.047 Uiso 1 1 calc R . . . .
C36 C 0.9397(2) 0.6035(2) 0.28949(18) 0.0454(7) Uani 1 1 d . . . . .
H01C H 0.980494 0.598850 0.258619 0.054 Uiso 1 1 calc R . . . .
C17 C 0.57981(19) 0.8366(3) 0.09901(16) 0.0512(9) Uani 1 1 d . . . . .
H01D H 0.566357 0.824399 0.044469 0.061 Uiso 1 1 calc R . . . .
C18 C 0.66754(18) 0.8546(2) 0.14188(16) 0.0475(8) Uani 1 1 d . . . . .
H01B H 0.713824 0.855855 0.116547 0.057 Uiso 1 1 calc R . . . .
C21 C 0.22618(16) 0.66806(17) 0.44520(16) 0.0326(6) Uani 1 1 d . . . . .
H01E H 0.238575 0.709546 0.490301 0.049 Uiso 1 1 calc GR . . . .
H01F H 0.196584 0.612753 0.456877 0.049 Uiso 1 1 calc GR . . . .
H01G H 0.187100 0.698786 0.399330 0.049 Uiso 1 1 calc GR . . . .
C16 C 0.51229(16) 0.8365(2) 0.13553(14) 0.0348(6) Uani 1 1 d . . . . .
H011 H 0.452569 0.824184 0.105887 0.042 Uiso 1 1 calc R . . . .
C11 C 0.22960(16) 0.89914(18) 0.27009(15) 0.0321(6) Uani 1 1 d . . . . .
H01H H 0.198782 0.841266 0.273009 0.048 Uiso 1 1 calc GR . . . .
H01I H 0.200709 0.929900 0.220506 0.048 Uiso 1 1 calc GR . . . .
H01J H 0.226623 0.938636 0.313885 0.048 Uiso 1 1 calc GR . . . .
C3 C 0.51662(19) 0.91990(16) 0.59533(14) 0.0318(6) Uani 1 1 d . . . . .
H013 H 0.531815 0.955944 0.641653 0.038 Uiso 1 1 calc R . . . .
C1 C 0.3443(2) 0.94131(18) 0.55072(15) 0.0400(7) Uani 1 1 d . . . . .
H01K H 0.314886 0.975106 0.502846 0.060 Uiso 1 1 calc GR . . . .
H01L H 0.353458 0.982163 0.596026 0.060 Uiso 1 1 calc GR . . . .
H01M H 0.306575 0.889632 0.556779 0.060 Uiso 1 1 calc GR . . . .
C37 C 0.96373(18) 0.5678(2) 0.36392(17) 0.0390(7) Uani 1 1 d . . . . .
H015 H 1.019407 0.538027 0.385519 0.047 Uiso 1 1 calc R . . . .
C7 C 0.7992(2) 0.85141(19) 0.71139(16) 0.0467(8) Uani 1 1 d . . . . .
H016 H 0.822967 0.851947 0.766742 0.056 Uiso 1 1 calc R . . . .
C8 C 0.8555(2) 0.84168(18) 0.66454(17) 0.0445(8) Uani 1 1 d . . . . .
H017 H 0.918018 0.835492 0.687585 0.053 Uiso 1 1 calc R . . . .
C35 C 0.8571(2) 0.64661(18) 0.25744(16) 0.0432(7) Uani 1 1 d . . . . .
H018 H 0.842993 0.668757 0.205161 0.052 Uiso 1 1 calc R . . . .
C6 C 0.7084(2) 0.86041(17) 0.67839(15) 0.0394(7) Uani 1 1 d . . . . .
H019 H 0.669860 0.867077 0.711180 0.047 Uiso 1 1 calc R . . . .
B1 B 0.36742(18) 0.81122(17) 0.41684(14) 0.0210(5) Uani 1 1 d . . . . .
H01N H 0.307183 0.831842 0.419764 0.025 Uiso 1 1 calc R . . . .
C48 C 0.4705(3) 0.4745(3) 0.1118(3) 0.0466(14) Uani 0.5 1 d . U P A 2
H2 H 0.413917 0.496475 0.114313 0.056 Uiso 0.5 1 calc R . P A 2
C47 C 0.4852(4) 0.3809(3) 0.1082(4) 0.076(2) Uani 0.5 1 d G U P A 2
H6 H 0.438617 0.338876 0.108202 0.091 Uiso 0.5 1 calc R . P A 2
C46 C 0.5680(5) 0.3488(4) 0.1045(4) 0.077(2) Uani 0.5 1 d G U P A 2
H0AA H 0.577993 0.284858 0.102003 0.092 Uiso 0.5 1 calc R . P A 2
C45 C 0.6361(3) 0.4104(6) 0.1044(3) 0.085(2) Uani 0.5 1 d G U P A 2
H4 H 0.692669 0.388436 0.101915 0.102 Uiso 0.5 1 calc R . P A 2
C44 C 0.6214(3) 0.5040(5) 0.1081(4) 0.0754(17) Uani 0.5 1 d G U P A 2
H1 H 0.667971 0.546035 0.108026 0.090 Uiso 0.5 1 calc R . P A 2
C49 C 0.5386(4) 0.5361(3) 0.1117(4) 0.0629(19) Uani 0.5 1 d G U P A 2
H3 H 0.528596 0.600055 0.114225 0.076 Uiso 0.5 1 calc R . P A 2
C41 C 0.5371(5) 0.4787(5) 0.1032(5) 0.0524(18) Uani 0.5 1 d . . P B 1
H3AA H 0.519143 0.498255 0.149954 0.063 Uiso 0.5 1 calc R . P B 1
H3AB H 0.489762 0.499145 0.056493 0.063 Uiso 0.5 1 calc R . P B 1
C42 C 0.5406(7) 0.3748(7) 0.1024(6) 0.077(2) Uani 0.5 1 d . . P B 1
H4AA H 0.556461 0.354940 0.054762 0.092 Uiso 0.5 1 calc R . P B 1
H4AB H 0.588859 0.354171 0.148279 0.092 Uiso 0.5 1 calc R . P B 1
C43 C 0.4564(6) 0.3287(6) 0.1042(6) 0.078(3) Uani 0.5 1 d . . P B 1
H5AA H 0.408084 0.347838 0.058692 0.116 Uiso 0.5 1 calc GR . P B 1
H5AB H 0.441201 0.345672 0.152360 0.116 Uiso 0.5 1 calc GR . P B 1
H5AC H 0.464170 0.262197 0.102866 0.116 Uiso 0.5 1 calc GR . P B 1
C39 C 0.6207(5) 0.6271(5) 0.1061(5) 0.071(2) Uani 0.5 1 d . . P B 1
H1AA H 0.574146 0.648862 0.060269 0.107 Uiso 0.5 1 calc GR . P B 1
H1AB H 0.678352 0.653622 0.105661 0.107 Uiso 0.5 1 calc GR . P B 1
H1AC H 0.605861 0.645872 0.153954 0.107 Uiso 0.5 1 calc GR . P B 1
C40 C 0.6259(6) 0.5294(8) 0.1037(6) 0.0754(17) Uani 0.5 1 d . . P B 1
H2AA H 0.673759 0.508420 0.149752 0.090 Uiso 0.5 1 calc R . P B 1
H2AB H 0.643259 0.511486 0.056207 0.090 Uiso 0.5 1 calc R . P B 1

loop_
_atom_site_aniso_label
_atom_site_aniso_U_11
_atom_site_aniso_U_22
_atom_site_aniso_U_33
_atom_site_aniso_U_23
_atom_site_aniso_U_13
_atom_site_aniso_U_12
Zn1 0.02057(13) 0.01547(12) 0.01641(12) 0.00039(10) 0.00337(9) -0.00009(10)
O1 0.0228(8) 0.0204(8) 0.0236(8) 0.0030(7) 0.0036(7) 0.0001(6)
O2 0.0269(9) 0.0236(8) 0.0317(9) 0.0044(7) 0.0139(7) 0.0006(7)
O3 0.0223(9) 0.0621(13) 0.0248(9) -0.0033(9) 0.0038(7) 0.0119(8)
N3 0.0237(10) 0.0169(9) 0.0209(9) 0.0023(8) 0.0084(8) 0.0042(7)
N7 0.0212(10) 0.0441(13) 0.0249(10) -0.0003(9) 0.0068(8) 0.0083(9)
N6 0.0186(9) 0.0155(9) 0.0167(9) -0.0007(7) 0.0050(7) 0.0040(7)
N4 0.0224(10) 0.0173(9) 0.0190(9) 0.0019(7) 0.0055(8) 0.0022(7)
N5 0.0225(10) 0.0172(9) 0.0173(9) 0.0010(7) 0.0080(8) 0.0051(7)
N2 0.0340(11) 0.0157(9) 0.0180(9) 0.0011(7) 0.0062(8) -0.0003(8)
N1 0.0369(11) 0.0139(9) 0.0209(9) 0.0011(8) 0.0116(8) 0.0046(8)
C29 0.0306(13) 0.0275(13) 0.0331(13) -0.0026(11) 0.0169(11) -0.0007(10)
C20 0.0262(12) 0.0242(12) 0.0214(11) 0.0066(10) 0.0021(10) -0.0005(10)
C13 0.0259(12) 0.0257(12) 0.0216(11) 0.0080(10) 0.0038(10) 0.0032(10)
C38 0.0216(12) 0.0416(15) 0.0276(13) -0.0080(11) 0.0087(10) -0.0048(11)
C5 0.0504(16) 0.0146(11) 0.0208(12) 0.0000(9) 0.0005(11) -0.0090(10)
C23 0.0216(11) 0.0179(10) 0.0189(11) 0.0015(9) 0.0070(9) -0.0014(9)
C19 0.0219(12) 0.0424(15) 0.0332(14) 0.0123(12) 0.0050(11) -0.0022(11)
C22 0.0235(12) 0.0215(11) 0.0192(11) 0.0028(9) 0.0094(9) 0.0016(9)
C2 0.0583(17) 0.0132(11) 0.0210(12) 0.0028(9) 0.0173(12) 0.0057(11)
C30 0.0261(12) 0.0188(11) 0.0235(11) -0.0011(9) 0.0092(10) -0.0010(9)
C12 0.0252(12) 0.0184(11) 0.0251(12) 0.0046(9) 0.0056(10) 0.0048(9)
C4 0.0481(15) 0.0139(10) 0.0176(11) 0.0015(9) 0.0067(11) -0.0060(10)
C25 0.0169(10) 0.0165(10) 0.0134(10) -0.0027(8) 0.0012(8) 0.0005(8)
C31 0.0209(11) 0.0178(11) 0.0259(12) -0.0014(9) 0.0047(9) -0.0043(9)
C24 0.0203(11) 0.0171(10) 0.0114(10) 0.0004(8) 0.0027(8) 0.0011(8)
C27 0.0298(12) 0.0151(11) 0.0282(12) 0.0013(9) 0.0063(10) 0.0040(9)
C14 0.0246(11) 0.0160(10) 0.0200(11) 0.0033(9) 0.0049(9) -0.0003(9)
C28 0.0269(12) 0.0235(12) 0.0337(13) -0.0040(10) 0.0114(11) 0.0070(10)
C32 0.0180(11) 0.0232(11) 0.0225(11) -0.0013(9) 0.0037(9) -0.0029(9)
C34 0.0502(16) 0.0250(12) 0.0292(13) 0.0012(11) 0.0163(12) -0.0017(11)
C15 0.0238(12) 0.0243(11) 0.0203(11) 0.0051(9) 0.0063(9) -0.0003(9)
C10 0.0460(15) 0.0200(12) 0.0206(12) 0.0009(10) -0.0025(11) -0.0042(11)
C33 0.0251(12) 0.0247(12) 0.0245(12) -0.0032(10) 0.0091(10) -0.0056(9)
C26 0.0196(11) 0.0203(11) 0.0175(11) 0.0008(9) 0.0037(9) -0.0008(9)
C9 0.0466(16) 0.0263(13) 0.0365(15) 0.0003(12) -0.0022(13) -0.0032(12)
C36 0.0574(19) 0.0399(16) 0.0545(19) -0.0159(14) 0.0414(16) -0.0132(14)
C17 0.0356(16) 0.098(3) 0.0215(13) 0.0038(15) 0.0108(12) 0.0026(16)
C18 0.0276(14) 0.085(2) 0.0342(15) 0.0131(16) 0.0151(12) 0.0054(14)
C21 0.0334(14) 0.0282(13) 0.0432(15) 0.0072(12) 0.0222(12) 0.0055(11)
C16 0.0244(13) 0.0589(18) 0.0204(12) 0.0040(12) 0.0051(10) -0.0001(12)
C11 0.0284(13) 0.0344(14) 0.0350(14) 0.0137(12) 0.0113(11) 0.0090(11)
C3 0.0612(18) 0.0176(11) 0.0182(12) -0.0029(9) 0.0138(12) -0.0049(11)
C1 0.069(2) 0.0258(13) 0.0317(14) 0.0006(11) 0.0242(14) 0.0174(13)
C37 0.0308(14) 0.0473(17) 0.0427(16) -0.0163(13) 0.0163(12) -0.0058(12)
C7 0.070(2) 0.0315(15) 0.0236(13) 0.0004(12) -0.0120(14) -0.0101(14)
C8 0.0517(18) 0.0260(14) 0.0388(16) 0.0012(12) -0.0156(14) -0.0033(12)
C35 0.075(2) 0.0307(14) 0.0332(14) -0.0004(12) 0.0307(15) -0.0057(14)
C6 0.0634(19) 0.0262(13) 0.0219(13) -0.0006(11) 0.0006(13) -0.0121(13)
B1 0.0281(14) 0.0156(12) 0.0216(13) 0.0017(10) 0.0106(11) 0.0057(10)
C48 0.042(3) 0.053(3) 0.051(4) 0.004(3) 0.022(3) 0.018(2)
C47 0.117(7) 0.056(4) 0.053(5) 0.007(4) 0.024(6) 0.041(5)
C46 0.104(5) 0.078(5) 0.039(2) 0.008(3) 0.004(4) 0.054(4)
C45 0.056(4) 0.172(5) 0.025(3) 0.006(4) 0.007(3) 0.060(4)
C44 0.050(2) 0.135(5) 0.040(2) 0.016(3) 0.0106(17) -0.018(3)
C49 0.057(3) 0.088(5) 0.043(4) 0.019(5) 0.012(3) -0.008(3)
C41 0.052(4) 0.051(4) 0.046(4) -0.005(4) 0.001(3) 0.002(4)
C42 0.104(5) 0.078(5) 0.039(2) 0.008(3) 0.004(4) 0.054(4)
C43 0.067(5) 0.063(5) 0.107(7) 0.005(6) 0.031(5) -0.013(4)
C39 0.068(5) 0.050(4) 0.087(6) -0.001(4) 0.008(4) -0.013(4)
C40 0.050(2) 0.135(5) 0.040(2) 0.016(3) 0.0106(17) -0.018(3)

loop_
_atom_type_symbol
_atom_type_description
_atom_type_scat_dispersion_real
_atom_type_scat_dispersion_imag
_atom_type_scat_source
C C 0.0033 0.0016 'International Tables Vol C Tables 4.2.6.8 and 6.1.1.4'
H H 0.0000 0.0000 'International Tables Vol C Tables 4.2.6.8 and 6.1.1.4'
B B 0.0013 0.0007 'International Tables Vol C Tables 4.2.6.8 and 6.1.1.4'
N N 0.0061 0.0033 'International Tables Vol C Tables 4.2.6.8 and 6.1.1.4'
O O 0.0106 0.0060 'International Tables Vol C Tables 4.2.6.8 and 6.1.1.4'
Zn Zn 0.2839 1.4301 'International Tables Vol C Tables 4.2.6.8 and 6.1.1.4'

loop_
_geom_angle_atom_site_label_1
_geom_angle_atom_site_label_2
_geom_angle_atom_site_label_3
_geom_angle
_geom_angle_site_symmetry_1
_geom_angle_site_symmetry_3
_geom_angle_publ_flag
O1 Zn1 N6 124.15(7) . . ?
O1 Zn1 N4 114.18(7) . . ?
O1 Zn1 N2 127.51(7) . . ?
N6 Zn1 N4 91.22(7) . . ?
N6 Zn1 N2 97.86(7) . . ?
N2 Zn1 N4 92.41(7) . . ?
C31 O1 Zn1 104.21(14) . . ?
C38 O3 N7 107.77(17) . . ?
N4 N3 B1 120.07(17) . . ?
C12 N3 N4 109.74(17) . . ?
C12 N3 B1 129.85(19) . . ?
C32 N7 O3 106.60(18) . . ?
N5 N6 Zn1 111.33(13) . . ?
C24 N6 Zn1 140.42(14) . . ?
C24 N6 N5 106.91(17) . . ?
N3 N4 Zn1 110.92(12) . . ?
C14 N4 Zn1 139.88(15) . . ?
C14 N4 N3 106.63(17) . . ?
N6 N5 B1 119.61(18) . . ?
C22 N5 N6 109.51(17) . . ?
C22 N5 B1 130.70(19) . . ?
N1 N2 Zn1 111.45(13) . . ?
C4 N2 Zn1 141.83(17) . . ?
C4 N2 N1 106.70(18) . . ?
N2 N1 B1 120.54(17) . . ?
C2 N1 N2 109.69(19) . . ?
C2 N1 B1 129.7(2) . . ?
C30 C29 H00O 120.0 . . ?
C28 C29 H00O 120.0 . . ?
C28 C29 C30 120.0(2) . . ?
C19 C20 H00M 119.7 . . ?
C19 C20 C15 120.7(2) . . ?
C15 C20 H00M 119.7 . . ?
C12 C13 H00I 126.9 . . ?
C12 C13 C14 106.2(2) . . ?
C14 C13 H00I 126.9 . . ?
O3 C38 C33 110.0(2) . . ?
O3 C38 C37 126.0(2) . . ?
C37 C38 C33 124.1(2) . . ?
C10 C5 C4 122.6(2) . . ?
C10 C5 C6 118.8(3) . . ?
C6 C5 C4 118.7(2) . . ?
C22 C23 H00J 127.0 . . ?
C22 C23 C24 105.91(19) . . ?
C24 C23 H00J 127.0 . . ?
C20 C19 H00U 119.9 . . ?
C18 C19 C20 120.2(2) . . ?
C18 C19 H00U 119.9 . . ?
N5 C22 C23 108.17(18) . . ?
N5 C22 C21 122.7(2) . . ?
C23 C22 C21 129.1(2) . . ?
N1 C2 C3 107.8(2) . . ?
N1 C2 C1 122.5(2) . . ?
C3 C2 C1 129.7(2) . . ?
C29 C30 H00N 119.6 . . ?
C29 C30 C25 120.7(2) . . ?
C25 C30 H00N 119.6 . . ?
N3 C12 C13 107.71(19) . . ?
N3 C12 C11 122.6(2) . . ?
C13 C12 C11 129.7(2) . . ?
N2 C4 C5 122.8(2) . . ?
N2 C4 C3 109.6(2) . . ?
C3 C4 C5 127.6(2) . . ?
C30 C25 C24 121.05(19) . . ?
C30 C25 C26 118.90(19) . . ?
C26 C25 C24 119.96(19) . . ?
O1 C31 C32 114.20(19) . . ?
O2 C31 O1 124.2(2) . . ?
O2 C31 C32 121.6(2) . . ?
N6 C24 C23 109.48(18) . . ?
N6 C24 C25 122.11(19) . . ?
C23 C24 C25 128.24(19) . . ?
C28 C27 H00T 119.9 . . ?
C28 C27 C26 120.2(2) . . ?
C26 C27 H00T 119.9 . . ?
N4 C14 C13 109.7(2) . . ?
N4 C14 C15 122.26(19) . . ?
C13 C14 C15 128.0(2) . . ?
C29 C28 C27 120.0(2) . . ?
C29 C28 H00V 120.0 . . ?
C27 C28 H00V 120.0 . . ?
N7 C32 C31 118.9(2) . . ?
N7 C32 C33 112.4(2) . . ?
C33 C32 C31 128.7(2) . . ?
C33 C34 H00X 121.6 . . ?
C35 C34 H00X 121.6 . . ?
C35 C34 C33 116.9(3) . . ?
C20 C15 C14 122.0(2) . . ?
C16 C15 C20 118.6(2) . . ?
C16 C15 C14 119.3(2) . . ?
C5 C10 H00Z 119.7 . . ?
C9 C10 C5 120.7(2) . . ?
C9 C10 H00Z 119.7 . . ?
C38 C33 C32 103.3(2) . . ?
C38 C33 C34 119.9(2) . . ?
C34 C33 C32 136.8(2) . . ?
C25 C26 H00K 119.9 . . ?
C27 C26 C25 120.2(2) . . ?
C27 C26 H00K 119.9 . . ?
C10 C9 H01A 120.2 . . ?
C10 C9 C8 119.6(3) . . ?
C8 C9 H01A 120.2 . . ?
C37 C36 H01C 118.8 . . ?
C37 C36 C35 122.4(2) . . ?
C35 C36 H01C 118.8 . . ?
C18 C17 H01D 119.9 . . ?
C16 C17 H01D 119.9 . . ?
C16 C17 C18 120.2(3) . . ?
C19 C18 C17 119.7(2) . . ?
C19 C18 H01B 120.2 . . ?
C17 C18 H01B 120.2 . . ?
C22 C21 H01E 109.5 . . ?
C22 C21 H01F 109.5 . . ?
C22 C21 H01G 109.5 . . ?
H01E C21 H01F 109.5 . . ?
H01E C21 H01G 109.5 . . ?
H01F C21 H01G 109.5 . . ?
C15 C16 H011 119.7 . . ?
C17 C16 C15 120.6(2) . . ?
C17 C16 H011 119.7 . . ?
C12 C11 H01H 109.5 . . ?
C12 C11 H01I 109.5 . . ?
C12 C11 H01J 109.5 . . ?
H01H C11 H01I 109.5 . . ?
H01H C11 H01J 109.5 . . ?
H01I C11 H01J 109.5 . . ?
C2 C3 C4 106.3(2) . . ?
C2 C3 H013 126.9 . . ?
C4 C3 H013 126.9 . . ?
C2 C1 H01K 109.5 . . ?
C2 C1 H01L 109.5 . . ?
C2 C1 H01M 109.5 . . ?
H01K C1 H01L 109.5 . . ?
H01K C1 H01M 109.5 . . ?
H01L C1 H01M 109.5 . . ?
C38 C37 H015 122.5 . . ?
C36 C37 C38 115.1(3) . . ?
C36 C37 H015 122.5 . . ?
C8 C7 H016 119.9 . . ?
C8 C7 C6 120.2(3) . . ?
C6 C7 H016 119.9 . . ?
C9 C8 H017 119.9 . . ?
C7 C8 C9 120.2(3) . . ?
C7 C8 H017 119.9 . . ?
C34 C35 C36 121.7(3) . . ?
C34 C35 H018 119.2 . . ?
C36 C35 H018 119.2 . . ?
C5 C6 H019 119.8 . . ?
C7 C6 C5 120.5(3) . . ?
C7 C6 H019 119.8 . . ?
N3 B1 N5 108.76(18) . . ?
N3 B1 H01N 109.6 . . ?
N5 B1 H01N 109.6 . . ?
N1 B1 N3 109.30(18) . . ?
N1 B1 N5 109.86(18) . . ?
N1 B1 H01N 109.6 . . ?
C47 C48 H2 120.0 . . ?
C47 C48 C49 120.0 . . ?
C49 C48 H2 120.0 . . ?
C48 C47 H6 120.0 . . ?
C46 C47 C48 120.0 . . ?
C46 C47 H6 120.0 . . ?
C47 C46 H0AA 120.0 . . ?
C47 C46 C45 120.0 . . ?
C45 C46 H0AA 120.0 . . ?
C46 C45 H4 120.0 . . ?
C44 C45 C46 120.0 . . ?
C44 C45 H4 120.0 . . ?
C45 C44 H1 120.0 . . ?
C45 C44 C49 120.0 . . ?
C49 C44 H1 120.0 . . ?
C48 C49 H3 120.0 . . ?
C44 C49 C48 120.0 . . ?
C44 C49 H3 120.0 . . ?
H3AA C41 H3AB 107.4 . . ?
C42 C41 H3AA 108.3 . . ?
C42 C41 H3AB 108.3 . . ?
C42 C41 C40 116.0(7) . . ?
C40 C41 H3AA 108.3 . . ?
C40 C41 H3AB 108.3 . . ?
C41 C42 H4AA 108.6 . . ?
C41 C42 H4AB 108.6 . . ?
H4AA C42 H4AB 107.5 . . ?
C43 C42 C41 114.8(7) . . ?
C43 C42 H4AA 108.6 . . ?
C43 C42 H4AB 108.6 . . ?
C42 C43 H5AA 109.5 . . ?
C42 C43 H5AB 109.5 . . ?
C42 C43 H5AC 109.5 . . ?
H5AA C43 H5AB 109.5 . . ?
H5AA C43 H5AC 109.5 . . ?
H5AB C43 H5AC 109.5 . . ?
H1AA C39 H1AB 109.5 . . ?
H1AA C39 H1AC 109.5 . . ?
H1AB C39 H1AC 109.5 . . ?
C40 C39 H1AA 109.5 . . ?
C40 C39 H1AB 109.5 . . ?
C40 C39 H1AC 109.5 . . ?
C41 C40 H2AA 108.7 . . ?
C41 C40 H2AB 108.7 . . ?
C39 C40 C41 114.4(7) . . ?
C39 C40 H2AA 108.7 . . ?
C39 C40 H2AB 108.7 . . ?
H2AA C40 H2AB 107.6 . . ?

loop_
_geom_bond_atom_site_label_1
_geom_bond_atom_site_label_2
_geom_bond_distance
_geom_bond_site_symmetry_2
_geom_bond_publ_flag
Zn1 O1 1.9373(16) . ?
Zn1 N6 2.0214(18) . ?
Zn1 N4 2.0594(17) . ?
Zn1 N2 2.0265(18) . ?
O1 C31 1.292(3) . ?
O2 C31 1.225(3) . ?
O3 N7 1.417(2) . ?
O3 C38 1.366(3) . ?
N3 N4 1.378(2) . ?
N3 C12 1.355(3) . ?
N3 B1 1.549(3) . ?
N7 C32 1.306(3) . ?
N6 N5 1.375(2) . ?
N6 C24 1.344(3) . ?
N4 C14 1.340(3) . ?
N5 C22 1.352(3) . ?
N5 B1 1.551(3) . ?
N2 N1 1.377(3) . ?
N2 C4 1.344(3) . ?
N1 C2 1.352(3) . ?
N1 B1 1.546(3) . ?
C29 H00O 0.9500 . ?
C29 C30 1.384(3) . ?
C29 C28 1.382(3) . ?
C20 H00M 0.9500 . ?
C20 C19 1.384(3) . ?
C20 C15 1.394(3) . ?
C13 H00I 0.9500 . ?
C13 C12 1.378(3) . ?
C13 C14 1.398(3) . ?
C38 C33 1.387(3) . ?
C38 C37 1.386(3) . ?
C5 C4 1.473(4) . ?
C5 C10 1.387(4) . ?
C5 C6 1.399(3) . ?
C23 H00J 0.9500 . ?
C23 C22 1.378(3) . ?
C23 C24 1.400(3) . ?
C19 H00U 0.9500 . ?
C19 C18 1.379(4) . ?
C22 C21 1.494(3) . ?
C2 C3 1.379(4) . ?
C2 C1 1.490(4) . ?
C30 H00N 0.9500 . ?
C30 C25 1.392(3) . ?
C12 C11 1.491(3) . ?
C4 C3 1.394(3) . ?
C25 C24 1.472(3) . ?
C25 C26 1.395(3) . ?
C31 C32 1.497(3) . ?
C27 H00T 0.9500 . ?
C27 C28 1.384(3) . ?
C27 C26 1.389(3) . ?
C14 C15 1.471(3) . ?
C28 H00V 0.9500 . ?
C32 C33 1.428(3) . ?
C34 H00X 0.9500 . ?
C34 C33 1.400(3) . ?
C34 C35 1.377(4) . ?
C15 C16 1.393(3) . ?
C10 H00Z 0.9500 . ?
C10 C9 1.386(4) . ?
C26 H00K 0.9500 . ?
C9 H01A 0.9500 . ?
C9 C8 1.390(4) . ?
C36 H01C 0.9500 . ?
C36 C37 1.373(4) . ?
C36 C35 1.402(4) . ?
C17 H01D 0.9500 . ?
C17 C18 1.392(4) . ?
C17 C16 1.380(4) . ?
C18 H01B 0.9500 . ?
C21 H01E 0.9800 . ?
C21 H01F 0.9800 . ?
C21 H01G 0.9800 . ?
C16 H011 0.9500 . ?
C11 H01H 0.9800 . ?
C11 H01I 0.9800 . ?
C11 H01J 0.9800 . ?
C3 H013 0.9500 . ?
C1 H01K 0.9800 . ?
C1 H01L 0.9800 . ?
C1 H01M 0.9800 . ?
C37 H015 0.9500 . ?
C7 H016 0.9500 . ?
C7 C8 1.373(4) . ?
C7 C6 1.379(4) . ?
C8 H017 0.9500 . ?
C35 H018 0.9500 . ?
C6 H019 0.9500 . ?
B1 H01N 1.0000 . ?
C48 H2 0.9500 . ?
C48 C47 1.3900 . ?
C48 C49 1.3900 . ?
C47 H6 0.9500 . ?
C47 C46 1.3900 . ?
C46 H0AA 0.9500 . ?
C46 C45 1.3900 . ?
C45 H4 0.9500 . ?
C45 C44 1.3900 . ?
C44 H1 0.9500 . ?
C44 C49 1.3900 . ?
C49 H3 0.9500 . ?
C41 H3AA 0.9900 . ?
C41 H3AB 0.9900 . ?
C41 C42 1.518(12) . ?
C41 C40 1.566(11) . ?
C42 H4AA 0.9900 . ?
C42 H4AB 0.9900 . ?
C42 C43 1.481(12) . ?
C43 H5AA 0.9800 . ?
C43 H5AB 0.9800 . ?
C43 H5AC 0.9800 . ?
C39 H1AA 0.9800 . ?
C39 H1AB 0.9800 . ?
C39 H1AC 0.9800 . ?
C39 C40 1.431(13) . ?
C40 H2AA 0.9900 . ?
C40 H2AB 0.9900 . ?
